data_4335035
loop_
_publ_author_name
'Debasish Jana'
'Ganesan Mani'
'Carola Schulzke'

_publ_contact_author_address
;Department of Chemistry
Indian Institute of Technology-Kharagpur
Kharagpur, India 721 302
;
_publ_contact_author_email gmani@chem.iitkgp.ernet.in
_publ_contact_author_fax 91-3222-282252
_publ_contact_author_name 'Mani, Ganesan.'
_publ_contact_author_phone 91-3222-282320
_publ_section_title
;
 Synthesis of Novel Polyazacryptands for Recognition of Tetrahedral
 Oxoanions and Their X-ray Structures
;
_journal_name_full 'Inorganic Chemistry'
_journal_page_first 6427
_journal_page_last 6439
_journal_paper_doi 10.1021/ic400319b
_journal_volume 52
_journal_year 2013
_chemical_formula_sum 'C58 H66 Cl3 N11'
_chemical_formula_weight 1023.57
_chemical_name_systematic
;
 ?
;
_space_group_IT_number 14
_symmetry_cell_setting monoclinic
_symmetry_space_group_name_Hall '-P 2yn'
_symmetry_space_group_name_H-M 'P 1 21/n 1'
_atom_sites_solution_hydrogens geom
_atom_sites_solution_primary direct
_atom_sites_solution_secondary difmap
_audit_creation_method SHELXL-97
_cell_angle_alpha 90.00
_cell_angle_beta 109.111(6)
_cell_angle_gamma 90.00
_cell_formula_units_Z 4
_cell_length_a 16.024(3)
_cell_length_b 15.833(3)
_cell_length_c 23.489(5)
_cell_measurement_temperature 293(2)
_cell_volume 5630.9(19)
_computing_structure_refinement 'SHELXL-97 (Sheldrick, 2008)'
_computing_structure_solution 'SHELXS-97 (Sheldrick, 1990)'
_diffrn_ambient_temperature 293(2)
_diffrn_measured_fraction_theta_full 0.994
_diffrn_measured_fraction_theta_max 0.994
_diffrn_measurement_device_type 'Bruker CCD APEX 2'
_diffrn_measurement_method hemisphere
_diffrn_radiation_monochromator graphite
_diffrn_radiation_source 'fine-focus sealed tube'
_diffrn_radiation_type MoK\a
_diffrn_radiation_wavelength 0.71073
_diffrn_reflns_av_R_equivalents 0.0807
_diffrn_reflns_av_sigmaI/netI 0.0611
_diffrn_reflns_limit_h_max 18
_diffrn_reflns_limit_h_min -18
_diffrn_reflns_limit_k_max 18
_diffrn_reflns_limit_k_min -18
_diffrn_reflns_limit_l_max 26
_diffrn_reflns_limit_l_min -27
_diffrn_reflns_number 63822
_diffrn_reflns_theta_full 24.62
_diffrn_reflns_theta_max 24.62
_diffrn_reflns_theta_min 1.58
_exptl_absorpt_coefficient_mu 0.210
_exptl_absorpt_correction_T_max 0.953
_exptl_absorpt_correction_T_min 0.938
_exptl_absorpt_correction_type multi-scan
_exptl_absorpt_process_details SADABS
_exptl_crystal_colour Colorless
_exptl_crystal_density_diffrn 1.207
_exptl_crystal_description Prism
_exptl_crystal_F_000 2168
_exptl_crystal_size_max 0.303
_exptl_crystal_size_mid 0.253
_exptl_crystal_size_min 0.230
_platon_squeeze_details
;
The SQUEEZE/PLATON procedure yielded total void volume and electron 
count of 610\%A^3^ and 158 e, respectively. For Z = 4 the electron count
gives 39,5 electrons per formula. This number equals roughly one molecule of 
solvent dichloromethane per fomula. 
The fraction of solvent has been treated as a diffuse contribution 
to the overall scattering without specific atom positions.
;
_refine_diff_density_max 0.168
_refine_diff_density_min -0.148
_refine_diff_density_rms 0.031
_refine_ls_extinction_method none
_refine_ls_goodness_of_fit_ref 0.911
_refine_ls_hydrogen_treatment mixed
_refine_ls_matrix_type full
_refine_ls_number_parameters 643
_refine_ls_number_reflns 9466
_refine_ls_number_restraints 0
_refine_ls_restrained_S_all 0.911
_refine_ls_R_factor_all 0.1135
_refine_ls_R_factor_gt 0.0580
_refine_ls_shift/su_max 0.000
_refine_ls_shift/su_mean 0.000
_refine_ls_structure_factor_coef Fsqd
_refine_ls_weighting_details 'calc w=1/[\s^2^(Fo^2^)+(0.0926P)^2^+0.0000P] where P=(Fo^2^+2Fc^2^)/3'
_refine_ls_weighting_scheme calc
_refine_ls_wR_factor_gt 0.1435
_refine_ls_wR_factor_ref 0.1676
_reflns_number_gt 5230
_reflns_number_total 9466
_reflns_threshold_expression >2\s(I)
_cod_data_source_file ic400319b_si_002_3.cif
_cod_data_source_block 4
_cod_original_cell_volume 5631(2)
_cod_database_code 4335035

loop_
_symmetry_equiv_pos_as_xyz
'x, y, z'
'-x+1/2, y+1/2, -z+1/2'
'-x, -y, -z'
'x-1/2, -y-1/2, z-1/2'

loop_
_atom_site_label
_atom_site_type_symbol
_atom_site_fract_x
_atom_site_fract_y
_atom_site_fract_z
_atom_site_U_iso_or_equiv
_atom_site_adp_type
_atom_site_occupancy
_atom_site_symmetry_multiplicity
_atom_site_calc_flag
_atom_site_refinement_flags
C1 C 0.65069(19) 0.5949(2) 0.17207(15) 0.0685(9) Uani 1 1 d .
H1A H 0.6948 0.6008 0.1522 0.082 Uiso 1 1 calc R
H1B H 0.6527 0.5371 0.1861 0.082 Uiso 1 1 calc R
C2 C 0.67279(19) 0.65233(18) 0.22438(14) 0.0585(8) Uani 1 1 d .
C3 C 0.7500(2) 0.6875(2) 0.25805(17) 0.0745(10) Uani 1 1 d .
H3 H 0.8046 0.6795 0.2529 0.089 Uiso 1 1 calc R
C4 C 0.7334(2) 0.7378(2) 0.30180(17) 0.0811(10) Uani 1 1 d .
H4A H 0.7752 0.7692 0.3309 0.097 Uiso 1 1 calc R
C5 C 0.6459(2) 0.7330(2) 0.29471(15) 0.0680(9) Uani 1 1 d .
C6 C 0.5907(2) 0.7813(2) 0.32327(16) 0.0811(10) Uani 1 1 d .
H6A H 0.5556 0.7421 0.3377 0.097 Uiso 1 1 calc R
H6B H 0.6289 0.8118 0.3578 0.097 Uiso 1 1 calc R
C7 C 0.5803(2) 0.8984(2) 0.25364(19) 0.0865(11) Uani 1 1 d .
H7A H 0.6200 0.8652 0.2390 0.104 Uiso 1 1 calc R
H7B H 0.6158 0.9369 0.2841 0.104 Uiso 1 1 calc R
C8 C 0.5200(2) 0.9484(2) 0.2025(2) 0.0781(10) Uani 1 1 d .
C9 C 0.4583(3) 0.9082(3) 0.1547(2) 0.0913(12) Uani 1 1 d .
H9A H 0.4523 0.8498 0.1554 0.110 Uiso 1 1 calc R
C10 C 0.4056(3) 0.9534(4) 0.1060(2) 0.1093(14) Uani 1 1 d .
H10 H 0.3656 0.9250 0.0738 0.131 Uiso 1 1 calc R
C11 C 0.4112(4) 1.0375(5) 0.1043(3) 0.1330(19) Uani 1 1 d .
H11A H 0.3756 1.0673 0.0711 0.160 Uiso 1 1 calc R
C12 C 0.4693(5) 1.0795(3) 0.1515(4) 0.136(2) Uani 1 1 d .
H12 H 0.4720 1.1381 0.1508 0.163 Uiso 1 1 calc R
C13 C 0.5241(3) 1.0354(3) 0.2002(2) 0.1065(14) Uani 1 1 d .
H13 H 0.5642 1.0646 0.2317 0.128 Uiso 1 1 calc R
C14 C 0.4835(2) 0.8917(2) 0.31257(18) 0.0830(10) Uani 1 1 d .
H14A H 0.4576 0.9402 0.2879 0.100 Uiso 1 1 calc R
H14B H 0.5252 0.9126 0.3499 0.100 Uiso 1 1 calc R
C15 C 0.4129(2) 0.84470(19) 0.32653(16) 0.0677(9) Uani 1 1 d .
C16 C 0.3794(3) 0.8536(2) 0.37180(17) 0.0831(11) Uani 1 1 d .
H16 H 0.4014 0.8889 0.4050 0.100 Uiso 1 1 calc R
C17 C 0.3061(3) 0.8007(2) 0.36033(16) 0.0824(10) Uani 1 1 d .
H17 H 0.2705 0.7950 0.3845 0.099 Uiso 1 1 calc R
C18 C 0.2955(2) 0.7590(2) 0.30792(15) 0.0644(8) Uani 1 1 d .
C19 C 0.2270(2) 0.69772(19) 0.27453(16) 0.0682(9) Uani 1 1 d .
H19A H 0.2024 0.7163 0.2330 0.082 Uiso 1 1 calc R
H19B H 0.1796 0.6981 0.2918 0.082 Uiso 1 1 calc R
C20 C 0.18694(19) 0.5498(2) 0.24077(14) 0.0644(8) Uani 1 1 d .
H20A H 0.2120 0.4944 0.2394 0.077 Uiso 1 1 calc R
H20B H 0.1452 0.5444 0.2626 0.077 Uiso 1 1 calc R
C21 C 0.13870(18) 0.57684(18) 0.17880(14) 0.0556(7) Uani 1 1 d .
C22 C 0.05469(19) 0.60693(18) 0.15435(16) 0.0631(8) Uani 1 1 d .
H22 H 0.0156 0.6181 0.1752 0.076 Uiso 1 1 calc R
C23 C 0.03737(19) 0.61809(19) 0.09235(15) 0.0645(8) Uani 1 1 d .
H23 H -0.0147 0.6386 0.0650 0.077 Uiso 1 1 calc R
C24 C 0.11029(19) 0.59349(19) 0.07952(14) 0.0591(8) Uani 1 1 d .
C25 C 0.1276(2) 0.5831(2) 0.02169(15) 0.0737(9) Uani 1 1 d .
H25A H 0.1162 0.5250 0.0085 0.088 Uiso 1 1 calc R
H25B H 0.0869 0.6186 -0.0086 0.088 Uiso 1 1 calc R
C26 C 0.2383(2) 0.5710(2) -0.02590(14) 0.0722(9) Uani 1 1 d .
H26A H 0.2947 0.5933 -0.0258 0.087 Uiso 1 1 calc R
H26B H 0.1936 0.5898 -0.0626 0.087 Uiso 1 1 calc R
C27 C 0.24208(19) 0.4762(2) -0.02566(14) 0.0598(8) Uani 1 1 d .
C28 C 0.1914(2) 0.4289(3) -0.07352(15) 0.0725(9) Uani 1 1 d .
H28 H 0.1531 0.4558 -0.1071 0.087 Uiso 1 1 calc R
C29 C 0.1967(3) 0.3417(3) -0.0724(2) 0.0910(12) Uani 1 1 d .
H29 H 0.1612 0.3104 -0.1048 0.109 Uiso 1 1 calc R
C30 C 0.2542(3) 0.3013(3) -0.0237(3) 0.0983(13) Uani 1 1 d .
H30 H 0.2581 0.2426 -0.0232 0.118 Uiso 1 1 calc R
C31 C 0.3055(3) 0.3472(3) 0.0238(2) 0.0918(12) Uani 1 1 d .
H31 H 0.3449 0.3200 0.0568 0.110 Uiso 1 1 calc R
C32 C 0.2992(2) 0.4335(3) 0.02295(16) 0.0760(10) Uani 1 1 d .
H32 H 0.3342 0.4642 0.0559 0.091 Uiso 1 1 calc R
C33 C 0.2309(2) 0.6975(2) 0.03162(15) 0.0726(9) Uani 1 1 d .
H33A H 0.2212 0.7162 0.0683 0.087 Uiso 1 1 calc R
H33B H 0.1874 0.7250 -0.0021 0.087 Uiso 1 1 calc R
C34 C 0.3203(2) 0.72363(19) 0.03324(15) 0.0625(8) Uani 1 1 d .
C35 C 0.3476(3) 0.7675(2) -0.00712(15) 0.0748(9) Uani 1 1 d .
H35 H 0.3110 0.7944 -0.0415 0.090 Uiso 1 1 calc R
C36 C 0.4402(2) 0.76550(18) 0.01179(15) 0.0687(9) Uani 1 1 d .
H36 H 0.4758 0.7910 -0.0076 0.082 Uiso 1 1 calc R
C37 C 0.4685(2) 0.71994(17) 0.06307(14) 0.0557(8) Uani 1 1 d .
C38 C 0.5592(2) 0.69588(19) 0.10140(15) 0.0668(9) Uani 1 1 d .
H38A H 0.5979 0.6972 0.0772 0.080 Uiso 1 1 calc R
H38B H 0.5807 0.7372 0.1334 0.080 Uiso 1 1 calc R
C39 C 0.5379(2) 0.54579(19) 0.08218(14) 0.0643(8) Uani 1 1 d .
H39A H 0.5821 0.5420 0.0623 0.077 Uiso 1 1 calc R
H39B H 0.4821 0.5608 0.0521 0.077 Uiso 1 1 calc R
C40 C 0.52900(18) 0.46249(18) 0.10855(13) 0.0548(7) Uani 1 1 d .
C41 C 0.5514(2) 0.38375(19) 0.09568(14) 0.0641(8) Uani 1 1 d .
H41 H 0.5762 0.3700 0.0662 0.077 Uiso 1 1 calc R
C42 C 0.5305(2) 0.32702(19) 0.13474(15) 0.0659(9) Uani 1 1 d .
H42 H 0.5386 0.2688 0.1355 0.079 Uiso 1 1 calc R
C43 C 0.49620(18) 0.37179(18) 0.17146(13) 0.0552(8) Uani 1 1 d .
C44 C 0.4754(2) 0.3465(2) 0.22606(14) 0.0660(8) Uani 1 1 d .
H44A H 0.4163 0.3654 0.2224 0.079 Uiso 1 1 calc R
H44B H 0.4766 0.2854 0.2291 0.079 Uiso 1 1 calc R
C45 C 0.6298(2) 0.3608(2) 0.28678(15) 0.0679(9) Uani 1 1 d .
H45A H 0.6382 0.3704 0.2482 0.081 Uiso 1 1 calc R
H45B H 0.6389 0.3011 0.2959 0.081 Uiso 1 1 calc R
C46 C 0.6985(2) 0.4098(2) 0.33426(14) 0.0647(8) Uani 1 1 d .
C47 C 0.6902(3) 0.4940(3) 0.3421(2) 0.1320(19) Uani 1 1 d .
H47 H 0.6386 0.5215 0.3198 0.158 Uiso 1 1 calc R
C48 C 0.7564(5) 0.5387(3) 0.3822(3) 0.174(3) Uani 1 1 d .
H48 H 0.7501 0.5966 0.3859 0.209 Uiso 1 1 calc R
C49 C 0.8322(4) 0.4995(4) 0.4170(2) 0.1284(17) Uani 1 1 d .
H49 H 0.8766 0.5299 0.4452 0.154 Uiso 1 1 calc R
C50 C 0.8408(3) 0.4170(3) 0.4097(2) 0.1137(14) Uani 1 1 d .
H50 H 0.8921 0.3895 0.4325 0.136 Uiso 1 1 calc R
C51 C 0.7744(2) 0.3720(2) 0.36868(19) 0.0885(11) Uani 1 1 d .
H51 H 0.7816 0.3143 0.3644 0.106 Uiso 1 1 calc R
C52 C 0.5186(2) 0.3528(2) 0.33420(14) 0.0703(9) Uani 1 1 d .
H52A H 0.5671 0.3680 0.3700 0.084 Uiso 1 1 calc R
H52B H 0.5144 0.2916 0.3328 0.084 Uiso 1 1 calc R
C53 C 0.4355(2) 0.3880(2) 0.33937(13) 0.0607(8) Uani 1 1 d .
C54 C 0.3720(2) 0.3534(2) 0.35802(15) 0.0745(9) Uani 1 1 d .
H54 H 0.3686 0.2970 0.3681 0.089 Uiso 1 1 calc R
C55 C 0.3125(2) 0.4168(2) 0.35961(15) 0.0747(10) Uani 1 1 d .
H55 H 0.2623 0.4098 0.3707 0.090 Uiso 1 1 calc R
C56 C 0.34023(19) 0.4904(2) 0.34234(13) 0.0601(8) Uani 1 1 d .
C57 C 0.3045(2) 0.5769(2) 0.33847(13) 0.0682(9) Uani 1 1 d .
H57A H 0.3524 0.6151 0.3586 0.082 Uiso 1 1 calc R
H57B H 0.2623 0.5787 0.3601 0.082 Uiso 1 1 calc R
N1 N 0.56311(15) 0.61164(14) 0.12830(11) 0.0549(6) Uani 1 1 d .
N2 N 0.60908(16) 0.67976(16) 0.24747(12) 0.0595(7) Uani 1 1 d .
H2 H 0.554(2) 0.6702(19) 0.2323(14) 0.071 Uiso 1 1 d .
N3 N 0.53152(17) 0.84161(16) 0.28117(13) 0.0705(7) Uani 1 1 d .
N4 N 0.36024(17) 0.78738(16) 0.28665(12) 0.0627(7) Uani 1 1 d .
H4 H 0.373(2) 0.7680(19) 0.2556(14) 0.075 Uiso 1 1 d .
N5 N 0.25972(16) 0.60830(15) 0.27509(11) 0.0555(6) Uani 1 1 d .
H5 H 0.3038(19) 0.6108(17) 0.2557(13) 0.067 Uiso 1 1 d .
N6 N 0.17186(16) 0.56900(16) 0.13262(12) 0.0596(7) Uani 1 1 d .
H6 H 0.222(2) 0.5559(19) 0.1338(14) 0.072 Uiso 1 1 d .
N7 N 0.21797(15) 0.60499(16) 0.02575(11) 0.0598(6) Uani 1 1 d .
N8 N 0.39524(17) 0.69564(15) 0.07670(12) 0.0576(7) Uani 1 1 d .
H8 H 0.3955(19) 0.6656(18) 0.1091(14) 0.069 Uiso 1 1 d .
N9 N 0.49415(16) 0.45469(16) 0.15411(11) 0.0541(6) Uani 1 1 d .
H9 H 0.4778(19) 0.4940(19) 0.1709(13) 0.065 Uiso 1 1 d .
N10 N 0.53831(15) 0.38233(15) 0.28113(11) 0.0576(6) Uani 1 1 d .
N11 N 0.41653(17) 0.47219(17) 0.32999(12) 0.0616(7) Uani 1 1 d .
H11 H 0.441(2) 0.505(2) 0.3166(15) 0.074 Uiso 1 1 d .
Cl1 Cl 0.39539(5) 0.61043(5) 0.20979(3) 0.0634(2) Uani 1 1 d .

loop_
_atom_site_aniso_label
_atom_site_aniso_U_11
_atom_site_aniso_U_22
_atom_site_aniso_U_33
_atom_site_aniso_U_23
_atom_site_aniso_U_13
_atom_site_aniso_U_12
C1 0.053(2) 0.070(2) 0.092(3) -0.0052(19) 0.0364(19) 0.0009(16)
C2 0.0446(18) 0.0577(18) 0.077(2) -0.0062(17) 0.0247(17) -0.0011(15)
C3 0.048(2) 0.067(2) 0.109(3) 0.001(2) 0.026(2) -0.0006(17)
C4 0.054(2) 0.073(2) 0.098(3) -0.011(2) -0.0008(19) -0.0039(18)
C5 0.055(2) 0.069(2) 0.069(2) -0.0130(18) 0.0051(17) 0.0009(17)
C6 0.074(2) 0.084(2) 0.076(2) -0.020(2) 0.012(2) 0.005(2)
C7 0.067(2) 0.073(2) 0.121(3) -0.016(2) 0.033(2) -0.011(2)
C8 0.076(2) 0.054(2) 0.120(3) -0.013(2) 0.054(2) -0.0129(19)
C9 0.089(3) 0.070(3) 0.122(4) -0.014(3) 0.044(3) -0.001(2)
C10 0.107(4) 0.118(4) 0.111(4) -0.003(3) 0.046(3) 0.005(3)
C11 0.163(6) 0.122(5) 0.139(5) 0.035(4) 0.083(5) 0.023(4)
C12 0.191(6) 0.071(3) 0.180(6) 0.024(4) 0.108(5) -0.007(4)
C13 0.126(4) 0.077(3) 0.135(4) -0.008(3) 0.067(3) -0.030(3)
C14 0.079(2) 0.060(2) 0.112(3) -0.025(2) 0.035(2) -0.0040(19)
C15 0.069(2) 0.0546(19) 0.077(2) -0.0205(18) 0.021(2) 0.0052(17)
C16 0.099(3) 0.073(2) 0.082(3) -0.027(2) 0.036(2) 0.004(2)
C17 0.098(3) 0.078(2) 0.085(3) -0.014(2) 0.049(2) 0.007(2)
C18 0.067(2) 0.062(2) 0.070(2) -0.0069(17) 0.0298(18) 0.0106(17)
C19 0.058(2) 0.064(2) 0.088(2) 0.0007(18) 0.0310(18) 0.0122(17)
C20 0.0548(19) 0.070(2) 0.068(2) 0.0028(17) 0.0207(17) -0.0051(16)
C21 0.0424(17) 0.0603(18) 0.066(2) 0.0025(16) 0.0200(16) -0.0019(14)
C22 0.0495(19) 0.063(2) 0.083(3) -0.0025(17) 0.0300(17) -0.0019(15)
C23 0.0444(18) 0.071(2) 0.075(2) 0.0073(17) 0.0155(17) 0.0028(15)
C24 0.0446(18) 0.071(2) 0.057(2) -0.0027(16) 0.0099(17) -0.0061(15)
C25 0.0492(19) 0.099(3) 0.066(2) -0.0128(19) 0.0098(17) -0.0102(17)
C26 0.076(2) 0.082(2) 0.057(2) 0.0037(18) 0.0201(18) -0.0067(18)
C27 0.0472(18) 0.080(2) 0.055(2) -0.0026(18) 0.0199(16) -0.0081(17)
C28 0.0477(19) 0.099(3) 0.067(2) -0.020(2) 0.0128(17) -0.0083(18)
C29 0.064(3) 0.107(3) 0.104(3) -0.036(3) 0.030(2) -0.020(2)
C30 0.084(3) 0.087(3) 0.142(4) -0.007(3) 0.062(3) -0.008(3)
C31 0.084(3) 0.098(3) 0.102(3) 0.023(3) 0.042(3) 0.007(3)
C32 0.066(2) 0.096(3) 0.062(2) 0.001(2) 0.0159(19) -0.016(2)
C33 0.067(2) 0.075(2) 0.072(2) 0.0046(18) 0.0180(18) 0.0082(18)
C34 0.067(2) 0.0551(19) 0.065(2) 0.0027(16) 0.0197(19) 0.0007(16)
C35 0.095(3) 0.057(2) 0.068(2) 0.0096(17) 0.020(2) -0.0005(19)
C36 0.094(3) 0.0501(19) 0.074(2) -0.0005(17) 0.044(2) -0.0137(18)
C37 0.068(2) 0.0453(17) 0.062(2) -0.0022(15) 0.0317(17) -0.0082(15)
C38 0.067(2) 0.061(2) 0.084(2) 0.0058(17) 0.0399(19) -0.0092(16)
C39 0.079(2) 0.066(2) 0.061(2) -0.0089(17) 0.0408(18) -0.0009(17)
C40 0.0581(18) 0.0584(19) 0.0506(18) -0.0093(15) 0.0215(16) 0.0007(15)
C41 0.071(2) 0.064(2) 0.067(2) -0.0164(17) 0.0366(18) -0.0029(16)
C42 0.075(2) 0.0499(18) 0.076(2) -0.0146(17) 0.0293(19) -0.0005(16)
C43 0.0571(18) 0.0535(19) 0.0551(19) -0.0005(15) 0.0188(16) -0.0032(14)
C44 0.069(2) 0.0600(19) 0.070(2) 0.0033(17) 0.0247(18) -0.0051(16)
C45 0.066(2) 0.068(2) 0.069(2) -0.0048(17) 0.0227(18) 0.0113(17)
C46 0.063(2) 0.064(2) 0.065(2) 0.0041(17) 0.0184(18) 0.0064(17)
C47 0.151(4) 0.061(3) 0.127(4) -0.006(3) -0.033(3) 0.014(3)
C48 0.197(6) 0.067(3) 0.177(6) -0.004(3) -0.050(5) -0.011(4)
C49 0.121(4) 0.114(4) 0.119(4) -0.015(3) -0.005(3) -0.030(3)
C50 0.069(3) 0.118(4) 0.129(4) -0.012(3) -0.001(3) 0.005(3)
C51 0.067(2) 0.077(3) 0.113(3) -0.005(2) 0.017(2) 0.014(2)
C52 0.085(2) 0.070(2) 0.061(2) 0.0173(17) 0.0308(19) 0.0235(18)
C53 0.070(2) 0.065(2) 0.0502(19) 0.0125(15) 0.0235(16) 0.0165(17)
C54 0.084(2) 0.069(2) 0.077(2) 0.0149(18) 0.037(2) 0.002(2)
C55 0.066(2) 0.091(3) 0.077(2) 0.012(2) 0.0373(19) 0.001(2)
C56 0.0578(19) 0.072(2) 0.054(2) 0.0041(16) 0.0229(16) 0.0095(16)
C57 0.073(2) 0.083(2) 0.053(2) -0.0001(17) 0.0264(17) 0.0128(18)
N1 0.0549(15) 0.0529(14) 0.0646(16) -0.0055(13) 0.0299(13) -0.0020(12)
N2 0.0401(14) 0.0616(16) 0.0736(19) -0.0110(14) 0.0145(14) -0.0047(13)
N3 0.0631(17) 0.0593(16) 0.089(2) -0.0140(15) 0.0256(16) 0.0023(14)
N4 0.0657(17) 0.0630(17) 0.0657(19) -0.0119(14) 0.0299(15) 0.0039(13)
N5 0.0494(14) 0.0630(16) 0.0591(17) -0.0024(13) 0.0248(13) 0.0047(13)
N6 0.0367(14) 0.0707(17) 0.0707(19) -0.0056(14) 0.0165(15) 0.0022(13)
N7 0.0550(15) 0.0699(17) 0.0547(16) -0.0043(13) 0.0183(13) -0.0060(13)
N8 0.0657(17) 0.0562(16) 0.0559(17) 0.0030(13) 0.0267(15) -0.0031(13)
N9 0.0592(15) 0.0549(16) 0.0530(16) -0.0064(12) 0.0251(13) 0.0023(12)
N10 0.0567(15) 0.0627(15) 0.0562(16) 0.0023(13) 0.0223(13) 0.0097(12)
N11 0.0604(17) 0.068(2) 0.0621(17) 0.0112(14) 0.0278(14) 0.0078(14)
Cl1 0.0565(5) 0.0737(5) 0.0686(5) -0.0046(4) 0.0322(4) 0.0000(4)

loop_
_atom_type_symbol
_atom_type_description
_atom_type_scat_dispersion_real
_atom_type_scat_dispersion_imag
_atom_type_scat_source
C C 0.0033 0.0016 'International Tables Vol C Tables 4.2.6.8 and 6.1.1.4'
H H 0.0000 0.0000 'International Tables Vol C Tables 4.2.6.8 and 6.1.1.4'
N N 0.0061 0.0033 'International Tables Vol C Tables 4.2.6.8 and 6.1.1.4'
Cl Cl 0.1484 0.1585 'International Tables Vol C Tables 4.2.6.8 and 6.1.1.4'

loop_
_geom_angle_atom_site_label_1
_geom_angle_atom_site_label_2
_geom_angle_atom_site_label_3
_geom_angle
N1 C1 C2 112.7(2)
C3 C2 N2 107.2(3)
C3 C2 C1 131.7(3)
N2 C2 C1 121.1(3)
C2 C3 C4 108.0(3)
C5 C4 C3 108.4(3)
C4 C5 N2 106.7(3)
C4 C5 C6 131.3(3)
N2 C5 C6 121.5(3)
N3 C6 C5 112.2(3)
N3 C7 C8 112.3(3)
C13 C8 C9 117.2(4)
C13 C8 C7 122.2(4)
C9 C8 C7 120.6(3)
C10 C9 C8 121.0(4)
C11 C10 C9 120.8(5)
C10 C11 C12 119.8(6)
C11 C12 C13 120.3(5)
C12 C13 C8 120.8(5)
N3 C14 C15 114.0(3)
C16 C15 N4 107.0(3)
C16 C15 C14 130.9(3)
N4 C15 C14 121.6(3)
C15 C16 C17 108.2(3)
C18 C17 C16 108.3(3)
C17 C18 N4 106.7(3)
C17 C18 C19 130.5(3)
N4 C18 C19 122.7(3)
C18 C19 N5 114.5(2)
C21 C20 N5 114.6(2)
N6 C21 C22 106.6(3)
N6 C21 C20 123.1(3)
C22 C21 C20 130.1(3)
C21 C22 C23 108.3(3)
C24 C23 C22 107.6(3)
C23 C24 N6 107.2(3)
C23 C24 C25 132.0(3)
N6 C24 C25 120.6(3)
N7 C25 C24 113.1(2)
N7 C26 C27 112.7(3)
C28 C27 C32 117.6(3)
C28 C27 C26 122.0(3)
C32 C27 C26 120.4(3)
C27 C28 C29 120.9(4)
C30 C29 C28 120.2(4)
C31 C30 C29 119.7(4)
C30 C31 C32 120.0(4)
C31 C32 C27 121.7(4)
N7 C33 C34 112.6(3)
C35 C34 N8 106.4(3)
C35 C34 C33 130.9(3)
N8 C34 C33 122.2(3)
C34 C35 C36 108.4(3)
C37 C36 C35 107.8(3)
C36 C37 N8 107.2(3)
C36 C37 C38 130.8(3)
N8 C37 C38 121.9(3)
N1 C38 C37 112.9(2)
N1 C39 C40 111.5(2)
C41 C40 N9 107.3(3)
C41 C40 C39 130.9(3)
N9 C40 C39 121.8(2)
C40 C41 C42 107.8(3)
C43 C42 C41 108.3(3)
C42 C43 N9 106.6(3)
C42 C43 C44 131.2(3)
N9 C43 C44 121.7(3)
N10 C44 C43 112.0(2)
N10 C45 C46 114.5(2)
C47 C46 C51 117.4(4)
C47 C46 C45 121.8(3)
C51 C46 C45 120.6(3)
C46 C47 C48 121.0(4)
C47 C48 C49 120.9(5)
C50 C49 C48 118.4(5)
C49 C50 C51 120.7(4)
C46 C51 C50 121.5(4)
N10 C52 C53 113.6(2)
C54 C53 N11 107.3(3)
C54 C53 C52 131.8(3)
N11 C53 C52 120.6(3)
C53 C54 C55 108.1(3)
C56 C55 C54 108.5(3)
C55 C56 N11 106.5(3)
C55 C56 C57 131.1(3)
N11 C56 C57 122.4(3)
C56 C57 N5 114.6(2)
C39 N1 C1 111.1(2)
C39 N1 C38 111.5(2)
C1 N1 C38 111.2(2)
C5 N2 C2 109.7(2)
C14 N3 C7 109.5(3)
C14 N3 C6 110.0(3)
C7 N3 C6 111.9(3)
C18 N4 C15 109.7(3)
C20 N5 C57 111.2(2)
C20 N5 C19 111.6(2)
C57 N5 C19 111.7(2)
C21 N6 C24 110.3(2)
C26 N7 C25 110.2(2)
C26 N7 C33 112.3(2)
C25 N7 C33 110.3(2)
C37 N8 C34 110.1(3)
C40 N9 C43 110.1(2)
C52 N10 C44 110.5(2)
C52 N10 C45 109.7(2)
C44 N10 C45 111.5(2)
C53 N11 C56 109.6(2)

loop_
_geom_bond_atom_site_label_1
_geom_bond_atom_site_label_2
_geom_bond_distance
C1 N1 1.467(4)
C1 C2 1.475(4)
C2 C3 1.351(4)
C2 N2 1.374(3)
C3 C4 1.392(5)
C4 C5 1.359(4)
C5 N2 1.364(4)
C5 C6 1.485(4)
C6 N3 1.475(4)
C7 N3 1.473(4)
C7 C8 1.498(5)
C8 C13 1.380(5)
C8 C9 1.384(5)
C9 C10 1.380(6)
C10 C11 1.335(7)
C11 C12 1.364(7)
C12 C13 1.382(7)
C14 N3 1.461(4)
C14 C15 1.478(4)
C15 C16 1.346(4)
C15 N4 1.376(4)
C16 C17 1.396(5)
C17 C18 1.357(4)
C18 N4 1.367(4)
C18 C19 1.483(4)
C19 N5 1.509(3)
C20 C21 1.471(4)
C20 N5 1.501(4)
C21 N6 1.361(4)
C21 C22 1.365(4)
C22 C23 1.402(4)
C23 C24 1.356(4)
C24 N6 1.369(4)
C24 C25 1.482(4)
C25 N7 1.461(4)
C26 N7 1.458(4)
C26 C27 1.503(4)
C27 C28 1.374(4)
C27 C32 1.383(4)
C28 C29 1.383(5)
C29 C30 1.370(5)
C30 C31 1.360(5)
C31 C32 1.371(5)
C33 N7 1.479(4)
C33 C34 1.480(4)
C34 C35 1.358(4)
C34 N8 1.370(4)
C35 C36 1.404(4)
C36 C37 1.349(4)
C37 N8 1.369(3)
C37 C38 1.487(4)
C38 N1 1.468(3)
C39 N1 1.462(4)
C39 C40 1.483(4)
C40 C41 1.359(4)
C40 N9 1.365(3)
C41 C42 1.401(4)
C42 C43 1.363(4)
C43 N9 1.372(3)
C43 C44 1.481(4)
C44 N10 1.468(4)
C45 N10 1.468(3)
C45 C46 1.502(4)
C46 C47 1.357(5)
C46 C51 1.359(4)
C47 C48 1.364(6)
C48 C49 1.371(7)
C49 C50 1.330(6)
C50 C51 1.378(5)
C52 N10 1.460(3)
C52 C53 1.485(4)
C53 C54 1.348(4)
C53 N11 1.370(4)
C54 C55 1.394(4)
C55 C56 1.355(4)
C56 N11 1.376(4)
C56 C57 1.475(4)
C57 N5 1.510(4)

loop_
_geom_hbond_atom_site_label_D
_geom_hbond_atom_site_label_H
_geom_hbond_atom_site_label_A
_geom_hbond_distance_DH
_geom_hbond_distance_HA
_geom_hbond_distance_DA
_geom_hbond_angle_DHA
N2 H2 Cl1 0.84(3) 2.60(3) 3.425(3) 164(3)
N4 H4 Cl1 0.88(3) 2.79(3) 3.477(3) 137(3)
N5 H5 Cl1 0.96(3) 2.09(3) 3.044(2) 176(2)
N6 H6 Cl1 0.83(3) 2.89(3) 3.506(3) 133(3)
N8 H8 Cl1 0.90(3) 2.52(3) 3.404(3) 168(3)
N9 H9 Cl1 0.82(3) 2.60(3) 3.413(3) 169(3)
N11 H11 Cl1 0.77(3) 2.90(3) 3.500(3) 136(3)
C32 H32 N9 0.93 2.84 3.614(4) 141.9
C47 H47 N2 0.93 2.98 3.659(5) 131.5

loop_
_platon_squeeze_void_nr
_platon_squeeze_void_average_x
_platon_squeeze_void_average_y
_platon_squeeze_void_average_z
_platon_squeeze_void_volume
_platon_squeeze_void_count_electrons
_platon_squeeze_void_content
1 0.000 0.000 0.500 305 79 ' '
2 0.500 0.500 1.000 305 79 ' '
